data_9017164
loop_
_publ_author_name
'Hawthorne, F. C.'
'Abdu, Y. A.'
'Tait, K. T.'

_publ_section_title
;
 Hydrogen bonding in the crystal structure of legrandite: Zn2(AsO4)(OH)(H2O)
;
_journal_name_full 'The Canadian Mineralogist'
_journal_page_first 233
_journal_page_last 241
_journal_volume 51
_journal_year 2013
_chemical_compound_source 'Tsumeb mine, Namibia'
_chemical_formula_sum 'As H3 O6 Zn2'
_chemical_name_mineral Legrandite
_space_group_IT_number 14
_space_group_name_Hall '-P 2ybc'
_space_group_name_H-M_alt 'P 1 21/c 1'
_symmetry_space_group_name_H-M 'P 1 21/c 1'
_cell_angle_alpha 90
_cell_angle_beta 104.4329
_cell_angle_gamma 90
_cell_length_a 12.8052
_cell_length_b 7.9249
_cell_length_c 10.2173
_cell_formula_units_Z 8
_cell_volume 1004.128
_database_code_amcsd 0020158
_exptl_crystal_density_diffrn 4.031
_cod_data_source_file inputs/fixed/downloads/07/07376.cif
_cod_data_source_block 07376
_cod_original_formula_sum 'Zn2 As O6 H3'
_cod_database_code 9017164

loop_
_space_group_symop_operation_xyz
x,y,z
x,1/2-y,1/2+z
-x,1/2+y,1/2-z
-x,-y,-z

loop_
_atom_site_aniso_label
_atom_site_aniso_U_11
_atom_site_aniso_U_22
_atom_site_aniso_U_33
_atom_site_aniso_U_12
_atom_site_aniso_U_13
_atom_site_aniso_U_23
Zn(1) 0.01089 0.01209 0.01040 0.00177 0.00185 0.00014
Zn(2) 0.01025 0.00927 0.01152 0.00041 0.00282 -0.00071
Zn(3) 0.01449 0.01042 0.01209 -0.00093 0.00046 0.00182
Zn(4) 0.01113 0.01557 0.01250 -0.00091 0.00259 -0.00073
As(1) 0.00802 0.00822 0.00689 -0.00007 0.00203 -0.00034
As(2) 0.00833 0.00779 0.00740 0.00002 0.00278 0.00019
O(1) 0.01000 0.01240 0.01450 0.00300 0.00050 -0.00220
O(2) 0.01080 0.01650 0.00940 0.00210 0.00350 0.00490
O(3) 0.01140 0.01520 0.01270 -0.00190 0.00470 -0.00650
O(4) 0.01330 0.01370 0.01270 -0.00490 0.00360 -0.00230
O(5) 0.00900 0.01640 0.01290 0.00200 0.00120 -0.00430
O(6) 0.01780 0.01680 0.00850 -0.00800 0.00470 -0.00370
O(7) 0.01510 0.01020 0.01310 0.00090 0.00780 0.00340
O(8) 0.02200 0.00960 0.01930 0.00510 0.01240 0.00370
O(9) 0.02330 0.02170 0.02900 0.00590 0.01170 0.00920
O(10) 0.01280 0.01120 0.01160 0.00030 0.00370 0.00020
O(11) 0.01410 0.01110 0.01080 -0.00240 0.00400 -0.00090
O(12) 0.01990 0.02940 0.01930 0.00900 0.01010 0.00880

loop_
_atom_site_label
_atom_site_fract_x
_atom_site_fract_y
_atom_site_fract_z
_atom_site_U_iso_or_equiv
Zn(1) 0.40327 0.04976 0.38962 0.01127
Zn(2) 0.25255 0.33083 0.46242 0.01033
Zn(3) 0.36202 0.80578 0.12765 0.01284
Zn(4) 0.01007 0.24192 0.44038 0.01313
As(1) 0.14963 0.05491 0.21980 0.00768
As(2) 0.38529 0.42165 0.21410 0.00770
O(1) 0.26801 0.95320 0.26147 0.01270
O(2) 0.13880 0.16020 0.07322 0.01210
O(3) 0.13303 0.18950 0.34154 0.01280
O(4) 0.04897 0.91260 0.20262 0.01320
O(5) 0.47910 0.95130 0.24071 0.01310
O(6) 0.35330 0.34220 0.05675 0.01410
O(7) 0.34595 0.29010 0.31982 0.01200
O(8) 0.32021 0.60620 0.21800 0.01570
O(9) 0.07895 0.53130 0.13960 0.02380
O(10) 0.44584 0.66260 0.01455 0.01180
O(11) 0.27353 0.57670 0.46950 0.01190
O(12) 0.08807 0.73380 0.43460 0.02190
H(1) 0.46100 0.74800 -0.04700 0.05000
H(2) 0.26700 0.62200 0.37900 0.05000
H(3) 0.15760 0.54300 0.16300 0.05000
H(4) 0.05400 0.46800 0.20800 0.05000
H(5) 0.06000 0.77400 0.34170 0.05000
H(6) 0.15000 0.65900 0.44400 0.05000

loop_
_cod_related_entry_id
_cod_related_entry_database
_cod_related_entry_code
1 AMCSD 0020158
